data_7717200
loop_
_publ_author_name
'Pandey, Krishna'
'Das, Priyanka'
'Khatri, Meera'
'Kumar, Dheeraj'

_publ_section_title
;
 <i>N</i>-Methylene-C-linked nitropyrazoles and 1,2,4-triazol-3-one:
 thermally stable energetic materials with reduced sensitivity.
;
_journal_issue 42
_journal_name_full 'Dalton transactions (Cambridge, England : 2003)'
_journal_page_first 17179
_journal_page_last 17189
_journal_paper_doi 10.1039/d4dt02494j
_journal_volume 53
_journal_year 2024
_chemical_formula_moiety 'C6 H6 N8 O6'
_chemical_formula_sum 'C6 H6 N8 O6'
_chemical_formula_weight 286.19
_space_group_crystal_system monoclinic
_space_group_IT_number 4
_space_group_name_Hall 'P 2yb'
_space_group_name_H-M_alt 'P 1 21 1'
_atom_sites_solution_hydrogens mixed
_atom_sites_solution_primary iterative
_audit_creation_date 2024-02-11
_audit_creation_method
;
Olex2 1.5
(compiled 2023.08.24 svn.re1ec1418 for OlexSys, GUI svn.r6817)
;
_audit_update_record
;
2024-09-01 deposited with the CCDC.	2024-10-04 downloaded from the CCDC.
;
_cell_angle_alpha 90
_cell_angle_beta 103.420(2)
_cell_angle_gamma 90
_cell_formula_units_Z 2
_cell_length_a 8.4322(6)
_cell_length_b 6.1733(4)
_cell_length_c 10.2585(7)
_cell_measurement_reflns_used 8012
_cell_measurement_temperature 100(2)
_cell_measurement_theta_max 26.71
_cell_measurement_theta_min 2.48
_cell_volume 519.42(6)
_computing_cell_refinement 'SAINT V8.40B (?, 2016)'
_computing_data_reduction 'SAINT V8.40B (?, 2016)'
_computing_molecular_graphics 'Olex2 1.5 (Dolomanov et al., 2009)'
_computing_publication_material 'Olex2 1.5 (Dolomanov et al., 2009)'
_computing_structure_refinement 'SHELXL 2019/3 (Sheldrick, 2015)'
_computing_structure_solution 'olex2.solve 1.5 (Bourhis et al., 2015)'
_diffrn_ambient_temperature 100.00
_diffrn_measured_fraction_theta_full 1.000
_diffrn_measured_fraction_theta_max 0.993
_diffrn_measurement_device_type 'Bruker APEX-II CCD'
_diffrn_measurement_method '\f and \w scans'
_diffrn_radiation_type MoK\a
_diffrn_radiation_wavelength 0.71073
_diffrn_reflns_av_R_equivalents 0.0397
_diffrn_reflns_av_unetI/netI 0.0214
_diffrn_reflns_Laue_measured_fraction_full 1.000
_diffrn_reflns_Laue_measured_fraction_max 0.993
_diffrn_reflns_limit_h_max 10
_diffrn_reflns_limit_h_min -10
_diffrn_reflns_limit_k_max 7
_diffrn_reflns_limit_k_min -7
_diffrn_reflns_limit_l_max 12
_diffrn_reflns_limit_l_min -12
_diffrn_reflns_number 13652
_diffrn_reflns_point_group_measured_fraction_full 1.000
_diffrn_reflns_point_group_measured_fraction_max 0.992
_diffrn_reflns_theta_full 25.242
_diffrn_reflns_theta_max 26.815
_diffrn_reflns_theta_min 2.041
_exptl_absorpt_coefficient_mu 0.163
_exptl_absorpt_correction_T_max 0.7454
_exptl_absorpt_correction_T_min 0.6723
_exptl_absorpt_correction_type none
_exptl_absorpt_process_details
;
SADABS-2016/2 (Bruker,2016/2) was used for absorption correction.
wR2(int) was 0.1369 before and 0.0495 after correction.
The Ratio of minimum to maximum transmission is 0.9019.
The \l/2 correction factor is Not present.
;
_exptl_crystal_colour yellow
_exptl_crystal_colour_primary yellow
_exptl_crystal_density_diffrn 1.830
_exptl_crystal_description plate
_exptl_crystal_F_000 292
_exptl_crystal_size_max 0.58
_exptl_crystal_size_mid 0.33
_exptl_crystal_size_min 0.144
_refine_diff_density_max 0.238
_refine_diff_density_min -0.171
_refine_diff_density_rms 0.040
_refine_ls_abs_structure_details
;
 Flack x determined using 963 quotients [(I+)-(I-)]/[(I+)+(I-)]
 (Parsons, Flack and Wagner, Acta Cryst. B69 (2013) 249-259).
;
_refine_ls_abs_structure_Flack 0.3(4)
_refine_ls_extinction_method none
_refine_ls_goodness_of_fit_ref 1.069
_refine_ls_hydrogen_treatment mixed
_refine_ls_matrix_type full
_refine_ls_number_parameters 193
_refine_ls_number_reflns 2208
_refine_ls_number_restraints 1
_refine_ls_restrained_S_all 1.069
_refine_ls_R_factor_all 0.0266
_refine_ls_R_factor_gt 0.0259
_refine_ls_shift/su_max 0.000
_refine_ls_shift/su_mean 0.000
_refine_ls_structure_factor_coef Fsqd
_refine_ls_weighting_details 'w=1/[\s^2^(Fo^2^)+(0.0388P)^2^+0.0750P] where P=(Fo^2^+2Fc^2^)/3'
_refine_ls_weighting_scheme calc
_refine_ls_wR_factor_gt 0.0638
_refine_ls_wR_factor_ref 0.0642
_reflns_Friedel_coverage 0.825
_reflns_Friedel_fraction_full 1.000
_reflns_Friedel_fraction_max 0.991
_reflns_number_gt 2173
_reflns_number_total 2208
_reflns_threshold_expression 'I > 2\s(I)'
_cod_data_source_file d4dt02494j2.cif
_cod_data_source_block dk_kp_tzno_0666_0m
_cod_depositor_comments 'Adding full bibliography for 7717200--7717201.cif.'
_cod_original_sg_symbol_H-M 'P 21'
_cod_database_code 7717200
_shelx_shelxl_version_number 2019/3
_shelx_space_group_comment
;
The symmetry employed for this shelxl refinement is uniquely defined
by the following loop, which should always be used as a source of
symmetry information in preference to the above space-group names.
They are only intended as comments.
;
_shelx_estimated_absorpt_t_max 0.977
_shelx_estimated_absorpt_t_min 0.911
_olex2_refinement_description
;
1.a Secondary CH2 refined with riding coordinates:
 C4(H4A,H4B)
1.b Aromatic/amide H refined with riding coordinates:
 N6(H6)
;
_olex2_submission_special_instructions 'No special instructions were received'

loop_
_space_group_symop_operation_xyz
'x, y, z'
'-x, y+1/2, -z'

loop_
_atom_site_label
_atom_site_type_symbol
_atom_site_fract_x
_atom_site_fract_y
_atom_site_fract_z
_atom_site_U_iso_or_equiv
_atom_site_adp_type
_atom_site_occupancy
_atom_site_site_symmetry_order
_atom_site_calc_flag
_atom_site_refinement_flags_posn
_atom_site_refinement_flags_adp
_atom_site_refinement_flags_occupancy
_atom_site_disorder_assembly
_atom_site_disorder_group
O1 O 0.16929(18) -0.0106(3) 0.46230(14) 0.0230(3) Uani 1 1 d . . . . .
O2 O 0.03653(19) -0.0502(3) 0.61890(15) 0.0248(4) Uani 1 1 d . . . . .
O3 O 0.11081(19) 0.2483(3) 0.84687(15) 0.0207(3) Uani 1 1 d . . . . .
H3 H 0.072(4) 0.122(6) 0.831(3) 0.038(9) Uiso 1 1 d . . . . .
O4 O 0.2928(2) 0.5917(3) 0.98798(15) 0.0272(4) Uani 1 1 d . . . . .
O5 O 0.3779(2) 0.8294(3) 0.86289(17) 0.0285(4) Uani 1 1 d . . . . .
O6 O 0.99327(17) 0.8834(2) 0.89022(13) 0.0196(3) Uani 1 1 d . . . . .
N1 N 0.35353(19) 0.5178(3) 0.66292(15) 0.0164(3) Uani 1 1 d . . . . .
N2 N 0.3075(2) 0.3544(3) 0.57909(16) 0.0168(4) Uani 1 1 d . . . . .
N3 N 0.13435(19) 0.0462(3) 0.56678(16) 0.0166(4) Uani 1 1 d . . . . .
N4 N 0.3230(2) 0.6510(3) 0.88285(18) 0.0204(4) Uani 1 1 d . . . . .
N5 N 0.6869(2) 0.4987(3) 0.79705(16) 0.0172(3) Uani 1 1 d . . . . .
N6 N 0.8392(2) 0.5653(3) 0.86785(17) 0.0175(4) Uani 1 1 d . . . . .
H6 H 0.908364 0.480949 0.922558 0.021 Uiso 1 1 calc R U . . .
N7 N 0.7309(2) 0.8397(3) 0.75310(16) 0.0148(3) Uani 1 1 d . . . . .
N8 N 0.6936(2) 1.0481(3) 0.70186(17) 0.0179(4) Uani 1 1 d . . . . .
H8A H 0.765(3) 1.087(4) 0.658(2) 0.014(6) Uiso 1 1 d . . . . .
H8B H 0.693(3) 1.142(5) 0.771(3) 0.025(7) Uiso 1 1 d . . . . .
C1 C 0.2105(2) 0.2338(3) 0.6359(2) 0.0157(4) Uani 1 1 d . . . . .
C2 C 0.1945(2) 0.3142(4) 0.7609(2) 0.0165(4) Uani 1 1 d . . . . .
C3 C 0.2901(2) 0.4993(3) 0.77423(19) 0.0172(4) Uani 1 1 d . . . . .
C4 C 0.4662(2) 0.6774(3) 0.6302(2) 0.0174(4) Uani 1 1 d . . . . .
H4A H 0.419564 0.824399 0.631248 0.021 Uiso 1 1 calc R U . . .
H4B H 0.481483 0.649379 0.538841 0.021 Uiso 1 1 calc R U . . .
C5 C 0.6273(2) 0.6669(3) 0.72845(18) 0.0152(4) Uani 1 1 d . . . . .
C6 C 0.8697(2) 0.7737(3) 0.84367(19) 0.0160(4) Uani 1 1 d . . . . .

loop_
_atom_site_aniso_label
_atom_site_aniso_U_11
_atom_site_aniso_U_22
_atom_site_aniso_U_33
_atom_site_aniso_U_23
_atom_site_aniso_U_13
_atom_site_aniso_U_12
O1 0.0272(8) 0.0246(8) 0.0186(7) -0.0056(7) 0.0083(6) -0.0028(7)
O2 0.0277(8) 0.0251(8) 0.0229(8) -0.0020(6) 0.0086(6) -0.0107(7)
O3 0.0267(8) 0.0187(8) 0.0194(7) -0.0021(6) 0.0108(6) -0.0057(6)
O4 0.0369(9) 0.0275(8) 0.0186(7) -0.0048(6) 0.0092(6) -0.0048(7)
O5 0.0339(9) 0.0190(8) 0.0359(9) -0.0081(7) 0.0149(7) -0.0093(7)
O6 0.0197(7) 0.0228(8) 0.0152(6) -0.0002(6) 0.0018(5) -0.0062(6)
N1 0.0162(7) 0.0177(9) 0.0143(7) 0.0003(7) 0.0017(6) -0.0017(7)
N2 0.0143(7) 0.0185(9) 0.0165(8) -0.0013(7) 0.0013(6) -0.0026(7)
N3 0.0158(7) 0.0174(9) 0.0155(8) -0.0008(7) 0.0017(6) -0.0016(7)
N4 0.0203(8) 0.0198(9) 0.0212(8) -0.0034(7) 0.0051(6) -0.0006(7)
N5 0.0194(8) 0.0161(8) 0.0146(7) -0.0005(7) 0.0006(6) -0.0015(7)
N6 0.0186(8) 0.0161(8) 0.0154(8) 0.0016(7) -0.0013(6) 0.0012(7)
N7 0.0171(8) 0.0136(8) 0.0132(7) 0.0003(6) 0.0025(6) -0.0006(6)
N8 0.0236(9) 0.0118(8) 0.0180(8) 0.0018(7) 0.0041(7) -0.0005(7)
C1 0.0137(9) 0.0178(9) 0.0146(9) 0.0004(8) 0.0015(7) -0.0005(7)
C2 0.0162(8) 0.0170(9) 0.0156(9) 0.0005(7) 0.0021(7) 0.0008(8)
C3 0.0173(9) 0.0181(10) 0.0157(8) -0.0005(8) 0.0031(7) 0.0001(8)
C4 0.0151(9) 0.0181(10) 0.0176(9) 0.0040(8) 0.0014(7) -0.0028(8)
C5 0.0177(9) 0.0149(9) 0.0135(8) -0.0022(7) 0.0052(7) -0.0015(7)
C6 0.0186(9) 0.0193(10) 0.0102(8) -0.0009(7) 0.0036(7) -0.0009(8)

loop_
_atom_type_symbol
_atom_type_description
_atom_type_scat_dispersion_real
_atom_type_scat_dispersion_imag
_atom_type_scat_source
C C 0.0033 0.0016 'International Tables Vol C Tables 4.2.6.8 and 6.1.1.4'
H H 0.0000 0.0000 'International Tables Vol C Tables 4.2.6.8 and 6.1.1.4'
N N 0.0061 0.0033 'International Tables Vol C Tables 4.2.6.8 and 6.1.1.4'
O O 0.0106 0.0060 'International Tables Vol C Tables 4.2.6.8 and 6.1.1.4'

loop_
_geom_angle_atom_site_label_1
_geom_angle_atom_site_label_2
_geom_angle_atom_site_label_3
_geom_angle
_geom_angle_site_symmetry_1
_geom_angle_site_symmetry_3
_geom_angle_publ_flag
C2 O3 H3 113(2) . . ?
N2 N1 C3 111.37(16) . . ?
N2 N1 C4 118.21(16) . . ?
C3 N1 C4 130.31(17) . . ?
N1 N2 C1 104.98(16) . . ?
O1 N3 O2 124.07(17) . . ?
O1 N3 C1 119.56(16) . . ?
O2 N3 C1 116.37(16) . . ?
O4 N4 O5 125.41(19) . . ?
O4 N4 C3 116.67(18) . . ?
O5 N4 C3 117.91(18) . . ?
C5 N5 N6 104.12(17) . . ?
N5 N6 H6 123.8 . . ?
C6 N6 N5 112.41(17) . . ?
C6 N6 H6 123.8 . . ?
C5 N7 N8 124.81(16) . . ?
C5 N7 C6 107.54(16) . . ?
C6 N7 N8 127.47(17) . . ?
N7 N8 H8A 109.4(17) . . ?
N7 N8 H8B 109.3(18) . . ?
H8A N8 H8B 111(2) . . ?
N2 C1 N3 119.04(17) . . ?
N2 C1 C2 113.45(18) . . ?
C2 C1 N3 127.50(18) . . ?
O3 C2 C1 132.9(2) . . ?
O3 C2 C3 125.34(19) . . ?
C3 C2 C1 101.74(18) . . ?
N1 C3 N4 123.36(18) . . ?
N1 C3 C2 108.43(18) . . ?
C2 C3 N4 128.21(19) . . ?
N1 C4 H4A 109.5 . . ?
N1 C4 H4B 109.5 . . ?
N1 C4 C5 110.71(16) . . ?
H4A C4 H4B 108.1 . . ?
C5 C4 H4A 109.5 . . ?
C5 C4 H4B 109.5 . . ?
N5 C5 N7 112.12(17) . . ?
N5 C5 C4 125.58(19) . . ?
N7 C5 C4 122.29(18) . . ?
O6 C6 N6 129.0(2) . . ?
O6 C6 N7 127.19(19) . . ?
N6 C6 N7 103.80(17) . . ?

loop_
_geom_bond_atom_site_label_1
_geom_bond_atom_site_label_2
_geom_bond_distance
_geom_bond_site_symmetry_2
_geom_bond_publ_flag
O1 N3 1.227(2) . ?
O2 N3 1.235(2) . ?
O3 H3 0.85(4) . ?
O3 C2 1.316(3) . ?
O4 N4 1.220(3) . ?
O5 N4 1.230(3) . ?
O6 C6 1.242(3) . ?
N1 N2 1.324(2) . ?
N1 C3 1.373(2) . ?
N1 C4 1.461(3) . ?
N2 C1 1.335(3) . ?
N3 C1 1.430(3) . ?
N4 C3 1.433(3) . ?
N5 N6 1.383(2) . ?
N5 C5 1.290(3) . ?
N6 H6 0.8800 . ?
N6 C6 1.346(3) . ?
N7 N8 1.398(2) . ?
N7 C5 1.365(3) . ?
N7 C6 1.376(3) . ?
N8 H8A 0.87(3) . ?
N8 H8B 0.92(3) . ?
C1 C2 1.410(3) . ?
C2 C3 1.387(3) . ?
C4 H4A 0.9900 . ?
C4 H4B 0.9900 . ?
C4 C5 1.493(3) . ?

loop_
_geom_torsion_atom_site_label_1
_geom_torsion_atom_site_label_2
_geom_torsion_atom_site_label_3
_geom_torsion_atom_site_label_4
_geom_torsion
_geom_torsion_site_symmetry_1
_geom_torsion_site_symmetry_2
_geom_torsion_site_symmetry_3
_geom_torsion_site_symmetry_4
_geom_torsion_publ_flag
O1 N3 C1 N2 5.9(3) . . . . ?
O1 N3 C1 C2 -175.21(19) . . . . ?
O2 N3 C1 N2 -174.76(18) . . . . ?
O2 N3 C1 C2 4.2(3) . . . . ?
O3 C2 C3 N1 -177.98(18) . . . . ?
O3 C2 C3 N4 2.4(3) . . . . ?
O4 N4 C3 N1 -163.11(18) . . . . ?
O4 N4 C3 C2 16.5(3) . . . . ?
O5 N4 C3 N1 17.3(3) . . . . ?
O5 N4 C3 C2 -163.1(2) . . . . ?
N1 N2 C1 N3 177.57(16) . . . . ?
N1 N2 C1 C2 -1.5(2) . . . . ?
N1 C4 C5 N5 26.2(3) . . . . ?
N1 C4 C5 N7 -155.25(18) . . . . ?
N2 N1 C3 N4 178.56(18) . . . . ?
N2 N1 C3 C2 -1.1(2) . . . . ?
N2 N1 C4 C5 -112.98(19) . . . . ?
N2 C1 C2 O3 178.8(2) . . . . ?
N2 C1 C2 C3 0.8(2) . . . . ?
N3 C1 C2 O3 -0.2(4) . . . . ?
N3 C1 C2 C3 -178.14(19) . . . . ?
N5 N6 C6 O6 -179.99(19) . . . . ?
N5 N6 C6 N7 -0.4(2) . . . . ?
N6 N5 C5 N7 -1.3(2) . . . . ?
N6 N5 C5 C4 177.33(18) . . . . ?
N8 N7 C5 N5 -174.41(17) . . . . ?
N8 N7 C5 C4 6.9(3) . . . . ?
N8 N7 C6 O6 -5.4(3) . . . . ?
N8 N7 C6 N6 175.00(18) . . . . ?
C1 C2 C3 N1 0.2(2) . . . . ?
C1 C2 C3 N4 -179.5(2) . . . . ?
C3 N1 N2 C1 1.6(2) . . . . ?
C3 N1 C4 C5 62.9(3) . . . . ?
C4 N1 N2 C1 178.18(17) . . . . ?
C4 N1 C3 N4 2.5(3) . . . . ?
C4 N1 C3 C2 -177.19(19) . . . . ?
C5 N5 N6 C6 1.1(2) . . . . ?
C5 N7 C6 O6 179.2(2) . . . . ?
C5 N7 C6 N6 -0.4(2) . . . . ?
C6 N7 C5 N5 1.1(2) . . . . ?
C6 N7 C5 C4 -177.59(17) . . . . ?
